data_2000519
loop_
_publ_author_name
'Solans, X.'
'Ru\'iz-Ram\'irez, L.'
'Mart\'inez, A.'
'Gasque, L.'
'Moreno-Esparza, R.'

_publ_section_title
;
 Mixed chelate complexes. III. Structures of
 (<small>L</small>-alaninato)(aqua)(2,2'-bipyridine)copper(II) nitrate
 monohydrate and
 aqua(2,2'-bipyridine)(<small>L</small>-tyrosinato)copper(II) chloride
 trihydrate
;
_journal_issue 10
_journal_name_full 'Acta Crystallographica Section C'
_journal_page_first 1785
_journal_page_last 1788
_journal_paper_doi 10.1107/S0108270192000568
_journal_volume 48
_journal_year 1992
_chemical_formula_moiety 'C13 H16 Cu1 N3 O3, N1 O3, H2 O1'
_chemical_formula_sum 'C13 H18 Cu N4 O7'
_chemical_formula_weight 405.9
_symmetry_cell_setting orthorhombic
_symmetry_space_group_name_Hall 'P 2ac 2ab'
_symmetry_space_group_name_H-M 'P 21 21 21'
_cell_angle_alpha 90
_cell_angle_beta 90
_cell_angle_gamma 90
_cell_formula_units_Z 4
_cell_length_a 19.113(3)
_cell_length_b 15.079(2)
_cell_length_c 5.7820(10)
_cell_volume 1666.4(4)
_diffrn_radiation_type Mo
_diffrn_radiation_wavelength 0.71069
_exptl_absorpt_coefficient_mu 1.409
_exptl_crystal_density_diffrn 1.617
_cod_data_source_file mu0253.cif
_cod_data_source_block mu0253a
_cod_depositor_comments
;
 Adding the _atom_site_type_symbol data item.

 Antanas Vaitkus,
 2017-01-28
;
_cod_original_cell_volume 1666.4(8)
_cod_original_formula_sum 'C13 H18 Cu1 N4 O7'
_cod_database_code 2000519

loop_
_atom_site_label
_atom_site_type_symbol
_atom_site_fract_x
_atom_site_fract_y
_atom_site_fract_z
Cu Cu .08888(3) .06413(3) -.02789(11)
O(1) O .0763(2) .1418(2) .2410(7)
C(2) C .0852(2) .2239(3) .2009(8)
O(2) O .0849(2) .2805(2) .3560(7)
C(3) C .0917(2) .2518(3) -.0541(8)
N(3) N .1167(2) .1751(3) -.1904(8)
C(4) C .1371(4) .3328(4) -.0924(12)
N(5) N .0692(2) -.0437(3) .1571(8)
C(6) C .0269(3) -.0475(4) .3409(10)
C(7) C .0151(3) -.1252(3) .4642(11)
C(8) C .0497(3) -.2008(4) .3940(11)
C(9) C .0935(3) -.1974(4) .1990(12)
C(10) C .1025(2) -.1182(3) .0843(10)
C(11) C .1470(2) -.1050(3) -.1220(10)
C(12) C .1890(3) -.1713(4) -.2102(13)
C(13) C .2311(3) -.1517(5) -.4043(14)
C(14) C .2283(3) -.0710(4) -.4997(12)
C(15) C .1843(3) -.0071(4) -.4044(10)
N(16) N .1458(2) -.0240(3) -.2172(8)
OW(1) O -.0193(2) .0588(3) -.1717(9)
OW(2) O .6053(3) .4182(4) .0341(10)
N(21) N .2852(2) .1082(3) .0124(10)
O(22) O .2760(2) .1426(3) -.1816(9)
O(23) O .3435(3) .0784(5) .0626(13)
O(24) O .2382(3) .1085(5) .1572(11)
H(3) H .045(3) .270(4) -.090(11)
HN(3) H .105(3) .186(4) -.359(12)
HN(3)' H .173(3) .167(4) -.157(11)
H(4) H .124(3) .371(4) .003(12)
H(4)' H .186(3) .320(4) -.027(12)
H(4)" H .135(3) .353(4) -.236(13)
H(6) H .009(3) -.009(4) .391(13)
H(8) H .035(3) -.263(3) .460(12)
H(9) H .107(3) -.235(4) .178(13)
H(12) H .191(3) -.214(4) -.154(12)
H(13) H .257(3) -.195(4) -.435(11)
H(14) H .252(3) -.048(4) -.596(12)
H(15) H .180(3) .043(4) -.467(11)
HW(1) H -.039(3) .026(4) -.154(13)
HW(1)' H -.042(3) .090(4) -.133(14)
HW(2) H .620(4) .426(5) -.066(12)
HW(2)' H .646(3) .399(4) .177(11)

loop_
_geom_angle_atom_site_label_1
_geom_angle_atom_site_label_2
_geom_angle_atom_site_label_3
_geom_angle
C(2) Cu O(1) 24.80(10)
N(3) Cu O(1) 84.5(2)
N(3) Cu C(2) 59.8(2)
N(5) Cu O(1) 92.2(2)
N(5) Cu C(2) 117.0(2)
N(5) Cu N(3) 174.0(2)
N(16) Cu O(1) 151.8(2)
N(16) Cu C(2) 147.60(10)
N(16) Cu N(3) 98.8(2)
N(16) Cu N(5) 81.8(2)
OW(1) Cu O(1) 101.8(2)
OW(1) Cu C(2) 100.80(10)
OW(1) Cu N(3) 95.8(2)
OW(1) Cu N(5) 89.7(2)
OW(1) Cu N(16) 105.7(2)
C(2) O(1) Cu 114.9(3)
O(1) C(2) Cu 40.3(2)
O(2) C(2) Cu 162.3(3)
O(2) C(2) O(1) 122.6(5)
C(3) C(2) Cu 77.1(2)
C(3) C(2) O(1) 116.9(4)
C(3) C(2) O(2) 120.4(4)
N(3) C(3) C(2) 108.8(4)
C(4) C(3) C(2) 114.0(4)
C(4) C(3) N(3) 111.6(4)
C(3) N(3) Cu 108.7(3)
C(6) N(5) Cu 125.4(4)
C(10) N(5) Cu 115.0(3)
C(10) N(5) C(6) 119.6(4)
C(7) C(6) N(5) 122.8(5)
C(8) C(7) C(6) 117.9(5)
C(9) C(8) C(7) 119.4(5)
C(10) C(9) C(8) 119.5(5)
C(9) C(10) N(5) 120.7(5)
C(11) C(10) N(5) 114.1(4)
C(11) C(10) C(9) 125.3(4)
C(12) C(11) C(10) 122.3(5)
N(16) C(11) C(10) 116.4(4)
N(16) C(11) C(12) 121.3(5)
C(13) C(12) C(11) 118.2(6)
C(14) C(13) C(12) 119.7(6)
C(15) C(14) C(13) 119.3(6)
N(16) C(15) C(14) 121.5(6)
C(11) N(16) Cu 112.5(3)
C(15) N(16) Cu 127.4(4)
C(15) N(16) C(11) 119.9(4)
O(23) N(21) O(22) 119.3(6)
O(24) N(21) O(22) 120.5(5)
O(24) N(21) O(23) 120.1(6)

loop_
_geom_bond_atom_site_label_1
_geom_bond_atom_site_label_2
_geom_bond_distance
O(1) Cu 1.962(4)
C(2) Cu 2.749(5)
N(3) Cu 1.991(4)
N(5) Cu 1.982(4)
N(16) Cu 2.037(4)
OW(1) Cu 2.230(4)
C(2) O(1) 1.270(6)
O(2) C(2) 1.238(6)
C(3) C(2) 1.538(6)
N(3) C(3) 1.479(6)
C(4) C(3) 1.515(7)
C(6) N(5) 1.337(7)
C(10) N(5) 1.359(6)
C(7) C(6) 1.390(7)
C(8) C(7) 1.378(8)
C(9) C(8) 1.406(8)
C(10) C(9) 1.376(7)
C(11) C(10) 1.479(8)
C(12) C(11) 1.380(8)
N(16) C(11) 1.340(6)
C(13) C(12) 1.412(10)
C(14) C(13) 1.337(10)
C(15) C(14) 1.393(8)
N(16) C(15) 1.333(7)
O(22) N(21) 1.248(8)
O(23) N(21) 1.236(7)
O(24) N(21) 1.228(7)
H(3) C(3) 0.95(6)
HN(3) N(3) 1.01(7)
HN(3)' N(3) 1.10(5)
H(4) C(4) 0.84(7)
H(4)' C(4) 1.03(5)
H(4)" C(4) 0.89(7)
H(6) C(6) 0.74(6)
H(8) C(8) 1.06(5)
H(9) C(9) 0.64(6)
H(12) C(12) 0.72(6)
H(13) C(13) 0.84(6)
H(14) C(14) 0.80(6)
H(15) C(15) 0.85(7)
HW(1) OW(1) 0.63(6)
HW(1)' OW(1) 0.68(6)
HW(2) OW(2) 0.65(6)
HW(2)' OW(2) 1.17(6)
HW(1)' HW(1) 0.97(9)
